data_7007219
loop_
_publ_author_name
'Hitchcock, Peter B.'
'Lappert, Michael F.'
'Sablong, Rafa\"el'

_publ_section_title
;
 Reactions of M[CH(SiMe3)2] (M = Na or K) with PhCN, and related
 chemistry.
;
_journal_issue 34
_journal_name_full 'Dalton transactions (Cambridge, England : 2003)'
_journal_page_first 4146
_journal_page_last 4154
_journal_paper_doi 10.1039/b601881e
_journal_year 2006
_chemical_formula_moiety 'C42 H58 N4 Ni Si4'
_chemical_formula_sum 'C42 H58 N4 Ni Si4'
_chemical_formula_weight 789.99
_chemical_name_systematic
;
?
;
_space_group_IT_number 14
_symmetry_cell_setting monoclinic
_symmetry_Int_Tables_number 14
_symmetry_space_group_name_Hall '-P 2ybc'
_symmetry_space_group_name_H-M 'P 1 21/c 1'
_atom_sites_solution_hydrogens geom
_atom_sites_solution_primary direct
_atom_sites_solution_secondary difmap
_audit_conform_dict_location ftp://ftp.iucr.org/pub/cif_core.dic
_audit_conform_dict_name cif_core.dic
_audit_conform_dict_version 2.3
_audit_creation_date 2005-12-16T15:37:39-00:00
_audit_creation_method 'WinGX routine CIF_UPDATE'
_cell_angle_alpha 90
_cell_angle_beta 97.85(6)
_cell_angle_gamma 90
_cell_formula_units_Z 4
_cell_length_a 11.439(6)
_cell_length_b 12.954(6)
_cell_length_c 30.37(3)
_cell_measurement_temperature 173(2)
_cell_volume 4458(5)
_computing_structure_refinement 'SHELXL-97 (Sheldrick, 1997)'
_diffrn_ambient_temperature 173(2)
_diffrn_measured_fraction_theta_full 0.95
_diffrn_measured_fraction_theta_max 0.95
_diffrn_measurement_device_type CAD4
_diffrn_measurement_method \w--2\q
_diffrn_radiation_monochromator graphite
_diffrn_radiation_type MoK\a
_diffrn_radiation_wavelength 0.71073
_diffrn_reflns_av_R_equivalents 0.0649
_diffrn_reflns_av_unetI/netI 0.1039
_diffrn_reflns_limit_h_max 12
_diffrn_reflns_limit_h_min 0
_diffrn_reflns_limit_k_max 14
_diffrn_reflns_limit_k_min 0
_diffrn_reflns_limit_l_max 33
_diffrn_reflns_limit_l_min -33
_diffrn_reflns_number 6560
_diffrn_reflns_theta_full 23.42
_diffrn_reflns_theta_max 23.42
_diffrn_reflns_theta_min 2.07
_exptl_absorpt_coefficient_mu 0.575
_exptl_absorpt_correction_type empirical
_exptl_crystal_density_diffrn 1.177
_exptl_crystal_density_method 'not measured'
_exptl_crystal_F_000 1688
_exptl_crystal_size_max 0.3
_exptl_crystal_size_mid 0.25
_exptl_crystal_size_min 0.2
_refine_diff_density_max 1.194
_refine_diff_density_min -1.612
_refine_diff_density_rms 0.122
_refine_ls_extinction_method none
_refine_ls_goodness_of_fit_ref 1.044
_refine_ls_hydrogen_treatment constr
_refine_ls_matrix_type full
_refine_ls_number_parameters 460
_refine_ls_number_reflns 6217
_refine_ls_number_restraints 0
_refine_ls_restrained_S_all 1.044
_refine_ls_R_factor_all 0.1486
_refine_ls_R_factor_gt 0.0804
_refine_ls_shift/su_max 0.001
_refine_ls_shift/su_mean 0
_refine_ls_structure_factor_coef Fsqd
_refine_ls_weighting_details 'calc w=1/[\s^2^(Fo^2^)+(0.0484P)^2^+39.7210P] where P=(Fo^2^+2Fc^2^)/3'
_refine_ls_weighting_scheme calc
_refine_ls_wR_factor_gt 0.1684
_refine_ls_wR_factor_ref 0.2267
_reflns_number_gt 3832
_reflns_number_total 6217
_reflns_threshold_expression >2sigma(I)
_cod_data_source_file b601881e.txt
_cod_data_source_block (11)-mar898
_cod_original_cell_volume 4458(6)
_cod_original_sg_symbol_H-M P2(1)/c
_cod_database_code 7007219
_exptl_absorpt_correction_max 1.00
_exptl_absorpt_correction_min 0.87

loop_
_symmetry_equiv_pos_as_xyz
'x, y, z'
'x, -y+1/2, z+1/2'
'-x, -y, -z'
'-x, y-1/2, -z-1/2'

loop_
_atom_site_label
_atom_site_type_symbol
_atom_site_fract_x
_atom_site_fract_y
_atom_site_fract_z
_atom_site_U_iso_or_equiv
_atom_site_adp_type
_atom_site_occupancy
_atom_site_symmetry_multiplicity
_atom_site_calc_flag
_atom_site_refinement_flags
_atom_site_disorder_assembly
_atom_site_disorder_group
Ni Ni 0.21072(10) 0.19930(8) 0.09271(4) 0.0311(3) Uani 1 1 d . . .
Si1 Si 0.3569(3) -0.01433(18) 0.07544(8) 0.0396(7) Uani 1 1 d . . .
Si2 Si -0.1123(3) 0.1144(2) 0.15190(10) 0.0510(8) Uani 1 1 d . . .
Si3 Si 0.1919(2) 0.22193(19) -0.01753(8) 0.0366(6) Uani 1 1 d . . .
Si4 Si 0.4580(3) 0.4743(2) 0.13796(10) 0.0488(8) Uani 1 1 d . . .
N1 N 0.2370(6) 0.0507(5) 0.0920(2) 0.0319(17) Uani 1 1 d . . .
N2 N 0.1711(7) 0.1367(5) 0.1447(2) 0.0372(19) Uani 1 1 d . . .
N3 N 0.2345(6) 0.2621(5) 0.0368(2) 0.0334(18) Uani 1 1 d . . .
N4 N 0.2021(6) 0.3454(5) 0.0959(2) 0.0273(16) Uani 1 1 d . . .
C1 C 0.1988(8) 0.0445(7) 0.1316(3) 0.035(2) Uani 1 1 d . . .
C2 C 0.1307(9) 0.1643(6) 0.1851(3) 0.040(2) Uani 1 1 d . . .
C3 C 0.2280(10) 0.2034(7) 0.2187(3) 0.047(3) Uani 1 1 d . . .
C4 C 0.2109(12) 0.2348(9) 0.2607(4) 0.080(4) Uani 1 1 d . . .
H4 H 0.1336 0.2345 0.2688 0.096 Uiso 1 1 calc R . .
C5 C 0.3080(15) 0.2679(10) 0.2923(4) 0.095(5) Uani 1 1 d . . .
H5 H 0.2961 0.2889 0.3214 0.114 Uiso 1 1 calc R . .
C6 C 0.4195(15) 0.2685(10) 0.2796(5) 0.088(5) Uani 1 1 d . . .
H6 H 0.4841 0.2924 0.3001 0.105 Uiso 1 1 calc R . .
C7 C 0.4395(12) 0.2365(10) 0.2394(4) 0.081(4) Uani 1 1 d . . .
H7 H 0.5174 0.2351 0.2319 0.097 Uiso 1 1 calc R . .
C8 C 0.3453(11) 0.2056(8) 0.2089(4) 0.063(3) Uani 1 1 d . . .
H8 H 0.3599 0.1849 0.1802 0.076 Uiso 1 1 calc R . .
C9 C 0.0160(9) 0.1587(7) 0.1909(3) 0.040(2) Uani 1 1 d . . .
H9 H -0.0012 0.1808 0.2191 0.048 Uiso 1 1 calc R . .
C10 C 0.1868(8) -0.0537(6) 0.1549(3) 0.038(2) Uani 1 1 d . . .
C11 C 0.1470(9) -0.1413(7) 0.1305(3) 0.050(3) Uani 1 1 d . . .
H11 H 0.1265 -0.1358 0.0992 0.06 Uiso 1 1 calc R . .
C12 C 0.1371(11) -0.2351(7) 0.1507(4) 0.066(3) Uani 1 1 d . . .
H12 H 0.1088 -0.2936 0.1336 0.079 Uiso 1 1 calc R . .
C13 C 0.1683(10) -0.2439(8) 0.1961(4) 0.062(3) Uani 1 1 d . . .
H13 H 0.1623 -0.3086 0.2103 0.075 Uiso 1 1 calc R . .
C14 C 0.2081(10) -0.1586(7) 0.2206(3) 0.057(3) Uani 1 1 d . . .
H14 H 0.2296 -0.1649 0.2518 0.069 Uiso 1 1 calc R . .
C15 C 0.2173(8) -0.0646(7) 0.2008(3) 0.043(2) Uani 1 1 d . . .
H15 H 0.2447 -0.0065 0.2183 0.052 Uiso 1 1 calc R . .
C16 C 0.3098(10) -0.0919(8) 0.0253(3) 0.056(3) Uani 1 1 d . . .
H16A H 0.2508 -0.1426 0.0317 0.084 Uiso 1 1 calc R . .
H16B H 0.3782 -0.1278 0.0164 0.084 Uiso 1 1 calc R . .
H16C H 0.2753 -0.0464 0.0012 0.084 Uiso 1 1 calc R . .
C17 C 0.4316(11) -0.1012(9) 0.1197(4) 0.072(4) Uani 1 1 d . . .
H17A H 0.376 -0.1544 0.1267 0.108 Uiso 1 1 calc R . .
H17B H 0.4581 -0.0607 0.1464 0.108 Uiso 1 1 calc R . .
H17C H 0.4997 -0.1341 0.1091 0.108 Uiso 1 1 calc R . .
C18 C 0.4680(8) 0.0822(7) 0.0647(3) 0.048(3) Uani 1 1 d . . .
H18A H 0.492 0.1224 0.0917 0.072 Uiso 1 1 calc R . .
H18B H 0.4341 0.1284 0.0407 0.072 Uiso 1 1 calc R . .
H18C H 0.537 0.0469 0.0558 0.072 Uiso 1 1 calc R . .
C19 C -0.2409(10) 0.1789(10) 0.1700(4) 0.083(4) Uani 1 1 d . . .
H19A H -0.3125 0.1584 0.1505 0.124 Uiso 1 1 calc R . .
H19B H -0.2309 0.2539 0.1685 0.124 Uiso 1 1 calc R . .
H19C H -0.2476 0.1588 0.2007 0.124 Uiso 1 1 calc R . .
C20 C -0.0999(10) 0.1439(9) 0.0930(3) 0.064(3) Uani 1 1 d . . .
H20A H -0.0309 0.1085 0.0844 0.096 Uiso 1 1 calc R . .
H20B H -0.0911 0.2186 0.0895 0.096 Uiso 1 1 calc R . .
H20C H -0.1712 0.1203 0.0741 0.096 Uiso 1 1 calc R . .
C21 C -0.1361(11) -0.0273(9) 0.1576(4) 0.081(4) Uani 1 1 d . . .
H21A H -0.0693 -0.065 0.1483 0.122 Uiso 1 1 calc R . .
H21B H -0.209 -0.0476 0.1388 0.122 Uiso 1 1 calc R . .
H21C H -0.1425 -0.0436 0.1887 0.122 Uiso 1 1 calc R . .
C22 C 0.2274(7) 0.3554(6) 0.0550(3) 0.030(2) Uani 1 1 d . . .
C23 C 0.2084(8) 0.4230(6) 0.1299(3) 0.037(2) Uani 1 1 d . . .
C24 C 0.0938(9) 0.4369(6) 0.1475(3) 0.040(2) Uani 1 1 d . . .
C25 C 0.0911(10) 0.4605(8) 0.1915(3) 0.056(3) Uani 1 1 d . . .
H25 H 0.1629 0.4623 0.2114 0.067 Uiso 1 1 calc R . .
C26 C -0.0156(12) 0.4821(9) 0.2077(4) 0.067(3) Uani 1 1 d . . .
H26 H -0.0164 0.4988 0.2381 0.081 Uiso 1 1 calc R . .
C27 C -0.1189(13) 0.4785(10) 0.1787(5) 0.082(4) Uani 1 1 d . . .
H27 H -0.1915 0.4944 0.1891 0.098 Uiso 1 1 calc R . .
C28 C -0.1185(10) 0.4529(9) 0.1359(4) 0.063(3) Uani 1 1 d . . .
H28 H -0.1907 0.4499 0.1164 0.075 Uiso 1 1 calc R . .
C29 C -0.0126(9) 0.4307(7) 0.1200(3) 0.045(3) Uani 1 1 d . . .
H29 H -0.0137 0.411 0.0898 0.055 Uiso 1 1 calc R . .
C30 C 0.3064(7) 0.4792(7) 0.1452(3) 0.039(2) Uani 1 1 d . . .
H30 H 0.2898 0.534 0.1642 0.047 Uiso 1 1 calc R . .
C31 C 0.2446(8) 0.4536(6) 0.0323(3) 0.034(2) Uani 1 1 d . . .
C32 C 0.3287(8) 0.4599(7) 0.0040(3) 0.037(2) Uani 1 1 d . . .
H32 H 0.377 0.4018 0.0003 0.044 Uiso 1 1 calc R . .
C33 C 0.3433(9) 0.5493(7) -0.0188(3) 0.044(2) Uani 1 1 d . . .
H33 H 0.4028 0.5527 -0.0378 0.053 Uiso 1 1 calc R . .
C34 C 0.2737(9) 0.6333(7) -0.0148(3) 0.050(3) Uani 1 1 d . . .
H34 H 0.2842 0.6946 -0.031 0.06 Uiso 1 1 calc R . .
C35 C 0.1882(10) 0.6283(7) 0.0129(3) 0.053(3) Uani 1 1 d . . .
H35 H 0.1382 0.6859 0.0156 0.064 Uiso 1 1 calc R . .
C36 C 0.1756(8) 0.5392(7) 0.0367(3) 0.043(2) Uani 1 1 d . . .
H36 H 0.118 0.5367 0.0564 0.051 Uiso 1 1 calc R . .
C37 C 0.0844(9) 0.1163(7) -0.0152(3) 0.052(3) Uani 1 1 d . . .
H37A H 0.0173 0.1416 -0.0013 0.078 Uiso 1 1 calc R . .
H37B H 0.1224 0.0591 0.0024 0.078 Uiso 1 1 calc R . .
H37C H 0.0564 0.0922 -0.0454 0.078 Uiso 1 1 calc R . .
C38 C 0.3198(9) 0.1758(8) -0.0435(3) 0.052(3) Uani 1 1 d . . .
H38A H 0.3761 0.2324 -0.0446 0.077 Uiso 1 1 calc R . .
H38B H 0.2925 0.1517 -0.0738 0.077 Uiso 1 1 calc R . .
H38C H 0.3583 0.1188 -0.026 0.077 Uiso 1 1 calc R . .
C39 C 0.1181(9) 0.3262(7) -0.0535(3) 0.053(3) Uani 1 1 d . . .
H39A H 0.1735 0.3832 -0.0552 0.079 Uiso 1 1 calc R . .
H39B H 0.0491 0.3512 -0.0408 0.079 Uiso 1 1 calc R . .
H39C H 0.0929 0.2988 -0.0834 0.079 Uiso 1 1 calc R . .
C40 C 0.5010(9) 0.3506(8) 0.1128(4) 0.055(3) Uani 1 1 d . . .
H40A H 0.5852 0.3526 0.1097 0.083 Uiso 1 1 calc R . .
H40B H 0.4546 0.3416 0.0834 0.083 Uiso 1 1 calc R . .
H40C H 0.4858 0.2927 0.132 0.083 Uiso 1 1 calc R . .
C41 C 0.4977(10) 0.5887(7) 0.1059(4) 0.056(3) Uani 1 1 d . . .
H41A H 0.5813 0.5851 0.1021 0.083 Uiso 1 1 calc R . .
H41B H 0.4831 0.6519 0.122 0.083 Uiso 1 1 calc R . .
H41C H 0.4494 0.5893 0.0766 0.083 Uiso 1 1 calc R . .
C42 C 0.5404(9) 0.4839(9) 0.1958(3) 0.062(3) Uani 1 1 d . . .
H42A H 0.6255 0.4816 0.1945 0.094 Uiso 1 1 calc R . .
H42B H 0.5182 0.4261 0.2138 0.094 Uiso 1 1 calc R . .
H42C H 0.5204 0.5492 0.2094 0.094 Uiso 1 1 calc R . .

loop_
_atom_site_aniso_label
_atom_site_aniso_U_11
_atom_site_aniso_U_22
_atom_site_aniso_U_33
_atom_site_aniso_U_23
_atom_site_aniso_U_13
_atom_site_aniso_U_12
Ni 0.0449(7) 0.0216(6) 0.0261(6) 0.0036(5) 0.0023(5) 0.0040(5)
Si1 0.0600(18) 0.0245(13) 0.0328(14) 0.0022(11) 0.0012(13) 0.0087(12)
Si2 0.0568(19) 0.0485(17) 0.0467(18) -0.0079(14) 0.0032(15) -0.0076(15)
Si3 0.0465(16) 0.0307(14) 0.0305(14) 0.0032(11) -0.0016(12) 0.0027(12)
Si4 0.0526(18) 0.0393(16) 0.0518(18) -0.0019(14) -0.0021(14) -0.0114(14)
N1 0.046(5) 0.023(4) 0.025(4) 0.008(3) 0.000(3) 0.008(3)
N2 0.059(5) 0.023(4) 0.028(4) 0.004(3) 0.001(4) 0.005(4)
N3 0.039(4) 0.025(4) 0.035(4) 0.005(3) 0.003(3) 0.008(3)
N4 0.024(4) 0.029(4) 0.030(4) 0.007(3) 0.006(3) -0.002(3)
C1 0.043(6) 0.033(5) 0.027(5) 0.006(4) -0.007(4) -0.002(4)
C2 0.069(7) 0.027(5) 0.023(5) -0.002(4) 0.006(5) -0.013(5)
C3 0.075(8) 0.024(5) 0.038(6) -0.001(5) -0.009(5) -0.005(5)
C4 0.101(10) 0.076(8) 0.053(7) -0.032(7) -0.026(7) 0.036(8)
C5 0.128(13) 0.082(10) 0.061(9) -0.039(7) -0.035(9) 0.041(10)
C6 0.107(12) 0.059(8) 0.081(11) -0.013(7) -0.043(9) -0.005(8)
C7 0.086(10) 0.079(9) 0.066(9) 0.012(7) -0.031(7) -0.034(7)
C8 0.081(9) 0.059(7) 0.043(6) 0.013(6) -0.017(6) -0.024(7)
C9 0.055(7) 0.034(5) 0.032(5) -0.003(4) 0.007(5) -0.008(5)
C10 0.050(6) 0.023(5) 0.037(5) 0.006(4) -0.006(5) -0.003(4)
C11 0.071(7) 0.034(5) 0.040(6) 0.009(5) -0.018(5) -0.012(5)
C12 0.102(10) 0.031(6) 0.056(7) 0.004(5) -0.016(7) -0.030(6)
C13 0.093(9) 0.033(6) 0.057(7) 0.012(5) 0.000(6) -0.008(6)
C14 0.095(9) 0.040(6) 0.033(6) 0.009(5) -0.002(6) -0.005(6)
C15 0.056(6) 0.027(5) 0.041(6) 0.005(4) -0.012(5) -0.005(5)
C16 0.070(8) 0.040(6) 0.056(7) -0.009(5) 0.003(6) 0.002(5)
C17 0.091(9) 0.057(7) 0.068(8) 0.028(6) 0.009(7) 0.033(7)
C18 0.045(6) 0.046(6) 0.054(6) -0.002(5) 0.009(5) 0.007(5)
C19 0.050(7) 0.105(11) 0.088(9) -0.027(8) -0.009(7) 0.002(7)
C20 0.059(7) 0.074(8) 0.055(7) 0.001(6) -0.007(6) -0.032(6)
C21 0.083(9) 0.067(8) 0.090(10) -0.009(7) -0.003(8) -0.017(7)
C22 0.033(5) 0.020(5) 0.035(5) 0.006(4) 0.003(4) 0.002(4)
C23 0.049(6) 0.028(5) 0.033(5) 0.007(4) 0.006(5) 0.015(4)
C24 0.068(7) 0.021(5) 0.032(5) -0.004(4) 0.008(5) -0.001(5)
C25 0.074(8) 0.046(6) 0.048(7) -0.010(5) 0.011(6) -0.014(6)
C26 0.085(9) 0.067(8) 0.055(8) -0.026(6) 0.030(7) -0.007(7)
C27 0.088(11) 0.065(8) 0.100(11) 0.007(8) 0.045(9) 0.007(8)
C28 0.060(8) 0.063(8) 0.066(8) 0.021(6) 0.009(6) 0.013(6)
C29 0.053(7) 0.050(6) 0.034(5) 0.010(5) 0.008(5) 0.012(5)
C30 0.033(5) 0.029(5) 0.052(6) -0.005(4) -0.003(4) -0.018(4)
C31 0.044(6) 0.028(5) 0.029(5) 0.001(4) -0.001(4) -0.003(4)
C32 0.054(6) 0.025(5) 0.029(5) -0.003(4) -0.004(5) 0.001(4)
C33 0.055(6) 0.042(6) 0.034(5) 0.000(5) 0.002(5) -0.010(5)
C34 0.069(7) 0.030(6) 0.051(6) 0.012(5) 0.010(6) -0.011(5)
C35 0.070(7) 0.027(5) 0.066(7) 0.015(5) 0.023(6) 0.010(5)
C36 0.050(6) 0.028(5) 0.052(6) 0.006(5) 0.016(5) 0.002(5)
C37 0.057(7) 0.042(6) 0.053(6) 0.002(5) -0.006(5) -0.009(5)
C38 0.053(7) 0.055(6) 0.045(6) -0.002(5) 0.001(5) 0.011(5)
C39 0.051(6) 0.050(6) 0.052(6) 0.017(5) -0.011(5) -0.002(5)
C40 0.046(6) 0.049(6) 0.067(7) 0.012(6) -0.005(5) -0.006(5)
C41 0.064(7) 0.041(6) 0.063(7) -0.006(5) 0.011(6) -0.016(5)
C42 0.057(7) 0.064(7) 0.062(7) -0.003(6) -0.009(6) -0.016(6)

loop_
_atom_type_symbol
_atom_type_description
_atom_type_scat_dispersion_real
_atom_type_scat_dispersion_imag
_atom_type_scat_source
C C 0.0033 0.0016 'International Tables Vol C Tables 4.2.6.8 and 6.1.1.4'
H H 0 0 'International Tables Vol C Tables 4.2.6.8 and 6.1.1.4'
N N 0.0061 0.0033 'International Tables Vol C Tables 4.2.6.8 and 6.1.1.4'
Si Si 0.0817 0.0704 'International Tables Vol C Tables 4.2.6.8 and 6.1.1.4'
Ni Ni 0.3393 1.1124 'International Tables Vol C Tables 4.2.6.8 and 6.1.1.4'

loop_
_geom_angle_atom_site_label_1
_geom_angle_atom_site_label_2
_geom_angle_atom_site_label_3
_geom_angle
_geom_angle_site_symmetry_1
_geom_angle_site_symmetry_3
_geom_angle_publ_flag
N2 Ni N4 111.4(3) . . ?
N2 Ni N3 174.1(3) . . ?
N4 Ni N3 68.9(3) . . ?
N2 Ni N1 68.9(3) . . ?
N4 Ni N1 174.0(3) . . ?
N3 Ni N1 111.4(3) . . ?
N2 Ni C1 34.1(3) . . ?
N4 Ni C1 145.2(3) . . ?
N3 Ni C1 145.9(3) . . ?
N1 Ni C1 34.8(3) . . ?
N2 Ni C22 145.6(3) . . ?
N4 Ni C22 34.3(3) . . ?
N3 Ni C22 34.7(3) . . ?
N1 Ni C22 145.4(3) . . ?
C1 Ni C22 178.5(3) . . ?
N1 Si1 C16 110.5(4) . . ?
N1 Si1 C18 108.2(4) . . ?
C16 Si1 C18 110.7(5) . . ?
N1 Si1 C17 112.6(4) . . ?
C16 Si1 C17 108.6(5) . . ?
C18 Si1 C17 106.1(5) . . ?
C19 Si2 C9 105.4(5) . . ?
C19 Si2 C20 111.4(6) . . ?
C9 Si2 C20 113.3(5) . . ?
C19 Si2 C21 106.6(6) . . ?
C9 Si2 C21 111.0(5) . . ?
C20 Si2 C21 108.9(6) . . ?
N3 Si3 C37 106.7(4) . . ?
N3 Si3 C38 111.5(4) . . ?
C37 Si3 C38 110.2(5) . . ?
N3 Si3 C39 112.7(4) . . ?
C37 Si3 C39 108.0(5) . . ?
C38 Si3 C39 107.7(5) . . ?
C30 Si4 C41 110.3(5) . . ?
C30 Si4 C40 113.4(4) . . ?
C41 Si4 C40 111.8(5) . . ?
C30 Si4 C42 104.8(5) . . ?
C41 Si4 C42 108.0(5) . . ?
C40 Si4 C42 108.3(5) . . ?
C1 N1 Si1 126.7(6) . . ?
C1 N1 Ni 88.8(5) . . ?
Si1 N1 Ni 127.6(4) . . ?
C1 N2 C2 127.9(7) . . ?
C1 N2 Ni 92.4(5) . . ?
C2 N2 Ni 139.7(6) . . ?
C22 N3 Si3 129.7(6) . . ?
C22 N3 Ni 89.7(5) . . ?
Si3 N3 Ni 130.8(4) . . ?
C22 N4 C23 127.8(7) . . ?
C22 N4 Ni 91.7(5) . . ?
C23 N4 Ni 137.5(5) . . ?
N2 C1 N1 109.9(7) . . ?
N2 C1 C10 126.7(8) . . ?
N1 C1 C10 123.3(8) . . ?
N2 C1 Ni 53.6(4) . . ?
N1 C1 Ni 56.4(4) . . ?
C10 C1 Ni 177.7(7) . . ?
C9 C2 N2 122.6(8) . . ?
C9 C2 C3 125.3(9) . . ?
N2 C2 C3 112.1(9) . . ?
C4 C3 C8 116.5(10) . . ?
C4 C3 C2 123.1(11) . . ?
C8 C3 C2 120.3(9) . . ?
C3 C4 C5 120.9(14) . . ?
C3 C4 H4 119.5 . . ?
C5 C4 H4 119.5 . . ?
C6 C5 C4 118.4(13) . . ?
C6 C5 H5 120.8 . . ?
C4 C5 H5 120.8 . . ?
C7 C6 C5 122.1(13) . . ?
C7 C6 H6 118.9 . . ?
C5 C6 H6 118.9 . . ?
C6 C7 C8 119.1(14) . . ?
C6 C7 H7 120.4 . . ?
C8 C7 H7 120.4 . . ?
C7 C8 C3 122.8(12) . . ?
C7 C8 H8 118.6 . . ?
C3 C8 H8 118.6 . . ?
C2 C9 Si2 129.4(7) . . ?
C2 C9 H9 115.3 . . ?
Si2 C9 H9 115.3 . . ?
C15 C10 C11 117.9(8) . . ?
C15 C10 C1 122.7(8) . . ?
C11 C10 C1 119.4(8) . . ?
C12 C11 C10 121.4(9) . . ?
C12 C11 H11 119.3 . . ?
C10 C11 H11 119.3 . . ?
C11 C12 C13 119.6(9) . . ?
C11 C12 H12 120.2 . . ?
C13 C12 H12 120.2 . . ?
C14 C13 C12 119.7(9) . . ?
C14 C13 H13 120.2 . . ?
C12 C13 H13 120.2 . . ?
C15 C14 C13 121.1(9) . . ?
C15 C14 H14 119.4 . . ?
C13 C14 H14 119.4 . . ?
C14 C15 C10 120.3(9) . . ?
C14 C15 H15 119.8 . . ?
C10 C15 H15 119.8 . . ?
Si1 C16 H16A 109.5 . . ?
Si1 C16 H16B 109.5 . . ?
H16A C16 H16B 109.5 . . ?
Si1 C16 H16C 109.5 . . ?
H16A C16 H16C 109.5 . . ?
H16B C16 H16C 109.5 . . ?
Si1 C17 H17A 109.5 . . ?
Si1 C17 H17B 109.5 . . ?
H17A C17 H17B 109.5 . . ?
Si1 C17 H17C 109.5 . . ?
H17A C17 H17C 109.5 . . ?
H17B C17 H17C 109.5 . . ?
Si1 C18 H18A 109.5 . . ?
Si1 C18 H18B 109.5 . . ?
H18A C18 H18B 109.5 . . ?
Si1 C18 H18C 109.5 . . ?
H18A C18 H18C 109.5 . . ?
H18B C18 H18C 109.5 . . ?
Si2 C19 H19A 109.5 . . ?
Si2 C19 H19B 109.5 . . ?
H19A C19 H19B 109.5 . . ?
Si2 C19 H19C 109.5 . . ?
H19A C19 H19C 109.5 . . ?
H19B C19 H19C 109.5 . . ?
Si2 C20 H20A 109.5 . . ?
Si2 C20 H20B 109.5 . . ?
H20A C20 H20B 109.5 . . ?
Si2 C20 H20C 109.5 . . ?
H20A C20 H20C 109.5 . . ?
H20B C20 H20C 109.5 . . ?
Si2 C21 H21A 109.5 . . ?
Si2 C21 H21B 109.5 . . ?
H21A C21 H21B 109.5 . . ?
Si2 C21 H21C 109.5 . . ?
H21A C21 H21C 109.5 . . ?
H21B C21 H21C 109.5 . . ?
N4 C22 N3 109.5(7) . . ?
N4 C22 C31 125.8(7) . . ?
N3 C22 C31 124.7(8) . . ?
N4 C22 Ni 54.0(4) . . ?
N3 C22 Ni 55.6(4) . . ?
C31 C22 Ni 176.9(6) . . ?
C30 C23 N4 125.1(8) . . ?
C30 C23 C24 122.4(8) . . ?
N4 C23 C24 112.5(8) . . ?
C25 C24 C29 117.8(10) . . ?
C25 C24 C23 120.8(9) . . ?
C29 C24 C23 121.3(8) . . ?
C24 C25 C26 121.3(11) . . ?
C24 C25 H25 119.4 . . ?
C26 C25 H25 119.4 . . ?
C27 C26 C25 118.9(11) . . ?
C27 C26 H26 120.6 . . ?
C25 C26 H26 120.6 . . ?
C28 C27 C26 120.7(12) . . ?
C28 C27 H27 119.6 . . ?
C26 C27 H27 119.6 . . ?
C27 C28 C29 120.4(12) . . ?
C27 C28 H28 119.8 . . ?
C29 C28 H28 119.8 . . ?
C24 C29 C28 120.8(10) . . ?
C24 C29 H29 119.6 . . ?
C28 C29 H29 119.6 . . ?
C23 C30 Si4 135.2(8) . . ?
C23 C30 H30 112.4 . . ?
Si4 C30 H30 112.4 . . ?
C32 C31 C36 118.0(8) . . ?
C32 C31 C22 119.5(8) . . ?
C36 C31 C22 122.4(8) . . ?
C33 C32 C31 120.6(9) . . ?
C33 C32 H32 119.7 . . ?
C31 C32 H32 119.7 . . ?
C34 C33 C32 121.0(9) . . ?
C34 C33 H33 119.5 . . ?
C32 C33 H33 119.5 . . ?
C33 C34 C35 119.3(9) . . ?
C33 C34 H34 120.3 . . ?
C35 C34 H34 120.3 . . ?
C34 C35 C36 119.5(9) . . ?
C34 C35 H35 120.2 . . ?
C36 C35 H35 120.2 . . ?
C31 C36 C35 121.4(9) . . ?
C31 C36 H36 119.3 . . ?
C35 C36 H36 119.3 . . ?
Si3 C37 H37A 109.5 . . ?
Si3 C37 H37B 109.5 . . ?
H37A C37 H37B 109.5 . . ?
Si3 C37 H37C 109.5 . . ?
H37A C37 H37C 109.5 . . ?
H37B C37 H37C 109.5 . . ?
Si3 C38 H38A 109.5 . . ?
Si3 C38 H38B 109.5 . . ?
H38A C38 H38B 109.5 . . ?
Si3 C38 H38C 109.5 . . ?
H38A C38 H38C 109.5 . . ?
H38B C38 H38C 109.5 . . ?
Si3 C39 H39A 109.5 . . ?
Si3 C39 H39B 109.5 . . ?
H39A C39 H39B 109.5 . . ?
Si3 C39 H39C 109.5 . . ?
H39A C39 H39C 109.5 . . ?
H39B C39 H39C 109.5 . . ?
Si4 C40 H40A 109.5 . . ?
Si4 C40 H40B 109.5 . . ?
H40A C40 H40B 109.5 . . ?
Si4 C40 H40C 109.5 . . ?
H40A C40 H40C 109.5 . . ?
H40B C40 H40C 109.5 . . ?
Si4 C41 H41A 109.5 . . ?
Si4 C41 H41B 109.5 . . ?
H41A C41 H41B 109.5 . . ?
Si4 C41 H41C 109.5 . . ?
H41A C41 H41C 109.5 . . ?
H41B C41 H41C 109.5 . . ?
Si4 C42 H42A 109.5 . . ?
Si4 C42 H42B 109.5 . . ?
H42A C42 H42B 109.5 . . ?
Si4 C42 H42C 109.5 . . ?
H42A C42 H42C 109.5 . . ?
H42B C42 H42C 109.5 . . ?

loop_
_geom_bond_atom_site_label_1
_geom_bond_atom_site_label_2
_geom_bond_distance
_geom_bond_site_symmetry_2
_geom_bond_publ_flag
Ni N2 1.885(7) . ?
Ni N4 1.898(7) . ?
Ni N3 1.934(7) . ?
Ni N1 1.949(6) . ?
Ni C1 2.341(9) . ?
Ni C22 2.344(8) . ?
Si1 N1 1.741(7) . ?
Si1 C16 1.841(10) . ?
Si1 C18 1.844(10) . ?
Si1 C17 1.868(10) . ?
Si2 C19 1.840(12) . ?
Si2 C9 1.848(10) . ?
Si2 C20 1.852(11) . ?
Si2 C21 1.867(12) . ?
Si3 N3 1.737(8) . ?
Si3 C37 1.847(9) . ?
Si3 C38 1.854(10) . ?
Si3 C39 1.864(9) . ?
Si4 C30 1.779(9) . ?
Si4 C41 1.864(10) . ?
Si4 C40 1.870(10) . ?
Si4 C42 1.882(10) . ?
N1 C1 1.337(11) . ?
N2 C1 1.312(11) . ?
N2 C2 1.415(11) . ?
N3 C22 1.335(10) . ?
N4 C22 1.321(10) . ?
N4 C23 1.437(11) . ?
C1 C10 1.472(12) . ?
C2 C9 1.349(13) . ?
C2 C3 1.492(13) . ?
C3 C4 1.380(14) . ?
C3 C8 1.412(15) . ?
C4 C5 1.430(17) . ?
C4 H4 0.95 . ?
C5 C6 1.382(19) . ?
C5 H5 0.95 . ?
C6 C7 1.340(18) . ?
C6 H6 0.95 . ?
C7 C8 1.380(14) . ?
C7 H7 0.95 . ?
C8 H8 0.95 . ?
C9 H9 0.95 . ?
C10 C15 1.395(12) . ?
C10 C11 1.398(12) . ?
C11 C12 1.374(13) . ?
C11 H11 0.95 . ?
C12 C13 1.380(14) . ?
C12 H12 0.95 . ?
C13 C14 1.375(14) . ?
C13 H13 0.95 . ?
C14 C15 1.368(12) . ?
C14 H14 0.95 . ?
C15 H15 0.95 . ?
C16 H16A 0.98 . ?
C16 H16B 0.98 . ?
C16 H16C 0.98 . ?
C17 H17A 0.98 . ?
C17 H17B 0.98 . ?
C17 H17C 0.98 . ?
C18 H18A 0.98 . ?
C18 H18B 0.98 . ?
C18 H18C 0.98 . ?
C19 H19A 0.98 . ?
C19 H19B 0.98 . ?
C19 H19C 0.98 . ?
C20 H20A 0.98 . ?
C20 H20B 0.98 . ?
C20 H20C 0.98 . ?
C21 H21A 0.98 . ?
C21 H21B 0.98 . ?
C21 H21C 0.98 . ?
C22 C31 1.473(11) . ?
C23 C30 1.364(12) . ?
C23 C24 1.492(13) . ?
C24 C25 1.374(13) . ?
C24 C29 1.382(13) . ?
C25 C26 1.405(15) . ?
C25 H25 0.95 . ?
C26 C27 1.374(17) . ?
C26 H26 0.95 . ?
C27 C28 1.343(16) . ?
C27 H27 0.95 . ?
C28 C29 1.394(14) . ?
C28 H28 0.95 . ?
C29 H29 0.95 . ?
C30 H30 0.95 . ?
C31 C32 1.377(12) . ?
C31 C36 1.378(12) . ?
C32 C33 1.371(12) . ?
C32 H32 0.95 . ?
C33 C34 1.364(13) . ?
C33 H33 0.95 . ?
C34 C35 1.375(13) . ?
C34 H34 0.95 . ?
C35 C36 1.381(12) . ?
C35 H35 0.95 . ?
C36 H36 0.95 . ?
C37 H37A 0.98 . ?
C37 H37B 0.98 . ?
C37 H37C 0.98 . ?
C38 H38A 0.98 . ?
C38 H38B 0.98 . ?
C38 H38C 0.98 . ?
C39 H39A 0.98 . ?
C39 H39B 0.98 . ?
C39 H39C 0.98 . ?
C40 H40A 0.98 . ?
C40 H40B 0.98 . ?
C40 H40C 0.98 . ?
C41 H41A 0.98 . ?
C41 H41B 0.98 . ?
C41 H41C 0.98 . ?
C42 H42A 0.98 . ?
C42 H42B 0.98 . ?
C42 H42C 0.98 . ?
